data_7006380
loop_
_publ_author_name
'Adams, Harry'
'Alsindi, Wassim Z.'
'Davies, Graham M.'
'Duriska, Martin B.'
'Easun, Timothy L.'
'Fenton, Hazel E.'
'Herrera, Juan-Manuel'
'George, Michael W.'
'Ronayne, Kate L.'
'Sun, Xue-Zhong'
'Towrie, Michael'
'Ward, Michael D.'

_publ_section_title
;
 New members of the [Ru(diimine)(CN)(4)](2-) family: structural,
 electrochemical and photophysical properties.
;
_journal_issue 1
_journal_name_full 'Dalton transactions (Cambridge, England : 2003)'
_journal_page_first 39
_journal_page_last 50
_journal_paper_doi 10.1039/b509042c
_journal_year 2006
_chemical_formula_sum 'C12 H16 Eu N9 O8 Ru'
_chemical_formula_weight 667.37
_chemical_name_systematic
;
?
;
_space_group_IT_number 33
_symmetry_cell_setting orthorhombic
_symmetry_space_group_name_Hall 'P 2c -2n'
_symmetry_space_group_name_H-M 'P n a 21'
_atom_sites_solution_hydrogens geom
_atom_sites_solution_primary direct
_atom_sites_solution_secondary difmap
_audit_creation_method SHELXL-97
_cell_angle_alpha 90.00
_cell_angle_beta 90.00
_cell_angle_gamma 90.00
_cell_formula_units_Z 4
_cell_length_a 24.791(2)
_cell_length_b 6.5425(6)
_cell_length_c 12.4486(12)
_cell_measurement_reflns_used 6924
_cell_measurement_temperature 150(2)
_cell_measurement_theta_max 55.004
_cell_measurement_theta_min 6.441
_cell_volume 2019.1(3)
_computing_structure_refinement 'SHELXL-97 (Sheldrick, 1997)'
_computing_structure_solution 'SHELXS-97 (Sheldrick, 1990)'
_diffrn_ambient_temperature 150(2)
_diffrn_measured_fraction_theta_full 0.996
_diffrn_measured_fraction_theta_max 0.996
_diffrn_measurement_device_type 'Bruker smart1000'
_diffrn_measurement_method '\w scans'
_diffrn_radiation_monochromator graphite
_diffrn_radiation_source 'fine-focus sealed tube'
_diffrn_radiation_type MoK\a
_diffrn_radiation_wavelength 0.71073
_diffrn_reflns_av_R_equivalents 0.0299
_diffrn_reflns_av_sigmaI/netI 0.0246
_diffrn_reflns_limit_h_max 32
_diffrn_reflns_limit_h_min -31
_diffrn_reflns_limit_k_max 8
_diffrn_reflns_limit_k_min -8
_diffrn_reflns_limit_l_max 16
_diffrn_reflns_limit_l_min -16
_diffrn_reflns_number 21936
_diffrn_reflns_theta_full 27.55
_diffrn_reflns_theta_max 27.55
_diffrn_reflns_theta_min 1.64
_exptl_absorpt_coefficient_mu 3.888
_exptl_absorpt_correction_T_max 0.5751
_exptl_absorpt_correction_T_min 0.2920
_exptl_absorpt_correction_type multi-scan
_exptl_absorpt_process_details SADABS
_exptl_crystal_colour orange
_exptl_crystal_density_diffrn 2.195
_exptl_crystal_density_method 'not measured'
_exptl_crystal_description block
_exptl_crystal_F_000 1288
_exptl_crystal_size_max 0.42
_exptl_crystal_size_mid 0.22
_exptl_crystal_size_min 0.16
_refine_diff_density_max 0.808
_refine_diff_density_min -0.411
_refine_diff_density_rms 0.085
_refine_ls_abs_structure_details 'Flack H D (1983), Acta Cryst. A39, 876-881'
_refine_ls_abs_structure_Flack 0.00
_refine_ls_extinction_method none
_refine_ls_goodness_of_fit_ref 1.048
_refine_ls_hydrogen_treatment mixed
_refine_ls_matrix_type full
_refine_ls_number_parameters 280
_refine_ls_number_reflns 4622
_refine_ls_number_restraints 21
_refine_ls_restrained_S_all 1.046
_refine_ls_R_factor_all 0.0208
_refine_ls_R_factor_gt 0.0185
_refine_ls_shift/su_max 0.002
_refine_ls_shift/su_mean 0.000
_refine_ls_structure_factor_coef Fsqd
_refine_ls_weighting_details 'calc w=1/[\s^2^(Fo^2^)+(0.0228P)^2^+0.4211P] where P=(Fo^2^+2Fc^2^)/3'
_refine_ls_weighting_scheme calc
_refine_ls_wR_factor_gt 0.0417
_refine_ls_wR_factor_ref 0.0425
_reflns_number_gt 4376
_reflns_number_total 4622
_reflns_threshold_expression >2sigma(I)
_cod_data_source_file b509042c.txt
_cod_data_source_block imw215j
_cod_depositor_comments
;
The following automatic conversions were performed:
'_symmetry_cell_setting' value 'Orthorhombic' changed to 'orthorhombic'
according to '/home/saulius/struct/CIF-dictionaries/cif_core.dic'
dictionary named 'cif_core.dic' version 2.4.1 from 2010-06-29.

Automatic conversion script
Id: cif_fix_enum 1527 2010-12-29 10:47:43Z saulius 

The following automatic conversions were performed:

'_exptl_absorpt_correction_type' tag value 'multi-scans' was replaced
with 'multi-scan' value.

Automatic conversion script
Id: cif_fix_values 1646 2011-03-28 12:23:43Z adriana 
;
_cod_original_sg_symbol_H-M Pna2(1)
_cod_database_code 7006380

loop_
_symmetry_equiv_pos_as_xyz
'x, y, z'
'-x, -y, z+1/2'
'x+1/2, -y+1/2, z'
'-x+1/2, y+1/2, z+1/2'

loop_
_atom_site_label
_atom_site_type_symbol
_atom_site_fract_x
_atom_site_fract_y
_atom_site_fract_z
_atom_site_U_iso_or_equiv
_atom_site_adp_type
_atom_site_occupancy
_atom_site_symmetry_multiplicity
_atom_site_calc_flag
_atom_site_refinement_flags
_atom_site_disorder_assembly
_atom_site_disorder_group
Ru1 Ru 0.349565(9) 0.99596(4) 0.38457(2) 0.01249(5) Uani 1 1 d . . .
Eu2 Eu 0.515691(5) 0.62034(2) 0.598874(16) 0.01353(4) Uani 1 1 d . . .
N1 N 0.27934(12) 1.1584(4) 0.3393(2) 0.0149(6) Uani 1 1 d . . .
N2 N 0.18330(13) 1.1386(5) 0.3407(3) 0.0251(7) Uani 1 1 d . . .
N3 N 0.28699(12) 0.8183(4) 0.4529(2) 0.0140(6) Uani 1 1 d . . .
N4 N 0.19156(12) 0.7846(5) 0.4614(2) 0.0215(7) Uani 1 1 d . . .
N5 N 0.33305(13) 0.7281(5) 0.1736(2) 0.0225(7) Uani 1 1 d . . .
N6 N 0.44154(12) 0.7242(5) 0.4809(2) 0.0196(7) Uani 1 1 d . . .
N7 N 0.43485(12) 1.2641(5) 0.2624(2) 0.0193(7) Uani 1 1 d . . .
N8 N 0.36600(11) 1.2518(5) 0.6014(4) 0.0265(6) Uani 1 1 d . . .
N9 N 0.55908(12) 0.9090(5) 0.4302(2) 0.0211(7) Uani 1 1 d . . .
O1 O 0.43628(11) 0.5183(4) 0.7012(2) 0.0224(6) Uani 1 1 d D . .
H11 H 0.4419 0.4552 0.7606 0.027 Uiso 1 1 d RD . .
H12 H 0.4121 0.4433 0.6743 0.027 Uiso 1 1 d RD . .
O2 O 0.60095(11) 0.4939(4) 0.5427(2) 0.0239(6) Uani 1 1 d D . .
H22 H 0.6235 0.4276 0.5778 0.029 Uiso 1 1 d RD . .
H21 H 0.6189 0.5478 0.4939 0.029 Uiso 1 1 d RD . .
O3 O 0.47308(10) 0.9558(4) 0.6665(2) 0.0205(5) Uani 1 1 d D . .
H31 H 0.4593 0.9612 0.7273 0.025 Uiso 1 1 d RD . .
H32 H 0.4487 0.9993 0.6257 0.025 Uiso 1 1 d RD . .
O4 O 0.53652(10) 0.3116(4) 0.7013(2) 0.0202(5) Uani 1 1 d D . .
H41 H 0.5610 0.2942 0.7445 0.024 Uiso 1 1 d RD . .
H42 H 0.5210 0.1964 0.6981 0.024 Uiso 1 1 d RD . .
O5 O 0.56014(11) 0.9337(4) 0.5304(2) 0.0234(6) Uani 1 1 d . . .
O6 O 0.54934(11) 0.7349(4) 0.3951(2) 0.0271(6) Uani 1 1 d . . .
O7 O 0.56668(12) 1.0598(4) 0.3706(2) 0.0320(6) Uani 1 1 d . . .
O8 O 0.49490(12) 0.3338(4) 0.4848(2) 0.0264(6) Uani 1 1 d D . .
H81 H 0.5226 0.2714 0.4674 0.032 Uiso 1 1 d RD . .
H82 H 0.4756 0.3371 0.4322 0.032 Uiso 1 1 d RD . .
C1 C 0.23191(14) 1.0704(5) 0.3667(3) 0.0173(7) Uani 1 1 d . . .
C3 C 0.18160(16) 1.3096(6) 0.2810(3) 0.0270(9) Uani 1 1 d . . .
H3 H 0.1475 1.3617 0.2592 0.032 Uiso 1 1 calc R . .
C4 C 0.22764(17) 1.4116(6) 0.2505(3) 0.0235(8) Uani 1 1 d . . .
H4 H 0.2257 1.5343 0.2098 0.028 Uiso 1 1 calc R . .
C5 C 0.27658(17) 1.3311(6) 0.2804(3) 0.0192(8) Uani 1 1 d . . .
H5 H 0.3089 1.3980 0.2593 0.023 Uiso 1 1 calc R . .
C6 C 0.23649(17) 0.8795(5) 0.4315(3) 0.0167(8) Uani 1 1 d . . .
C7 C 0.29235(15) 0.6436(5) 0.5092(3) 0.0189(7) Uani 1 1 d . . .
H7 H 0.3274 0.5950 0.5263 0.023 Uiso 1 1 calc R . .
C8 C 0.24818(16) 0.5349(6) 0.5423(3) 0.0229(8) Uani 1 1 d . . .
H8 H 0.2521 0.4105 0.5809 0.028 Uiso 1 1 calc R . .
C9 C 0.19782(15) 0.6113(5) 0.5179(3) 0.0224(8) Uani 1 1 d . . .
H9 H 0.1667 0.5395 0.5417 0.027 Uiso 1 1 calc R . .
C10 C 0.34067(13) 0.8240(5) 0.2493(3) 0.0156(7) Uani 1 1 d . . .
C11 C 0.40841(14) 0.8242(5) 0.4402(3) 0.0161(7) Uani 1 1 d . . .
C12 C 0.40300(14) 1.1694(5) 0.3089(3) 0.0156(7) Uani 1 1 d . . .
C13 C 0.35847(14) 1.1636(5) 0.5228(3) 0.0164(7) Uani 1 1 d . . .

loop_
_atom_site_aniso_label
_atom_site_aniso_U_11
_atom_site_aniso_U_22
_atom_site_aniso_U_33
_atom_site_aniso_U_23
_atom_site_aniso_U_13
_atom_site_aniso_U_12
Ru1 0.00970(11) 0.01321(11) 0.01456(11) 0.00220(10) 0.00019(11) 0.00022(10)
Eu2 0.01178(7) 0.01262(7) 0.01620(7) -0.00049(8) -0.00183(8) -0.00005(6)
N1 0.0165(15) 0.0128(13) 0.0154(13) -0.0003(11) -0.0008(11) 0.0021(12)
N2 0.0176(16) 0.0298(17) 0.0278(17) 0.0064(13) -0.0015(13) 0.0060(14)
N3 0.0129(15) 0.0139(13) 0.0153(14) -0.0004(12) 0.0011(12) 0.0021(12)
N4 0.0173(16) 0.0244(16) 0.0226(15) 0.0029(14) 0.0030(13) -0.0019(13)
N5 0.0224(16) 0.0210(15) 0.0242(16) 0.0012(14) 0.0017(13) 0.0013(13)
N6 0.0172(16) 0.0253(16) 0.0165(14) 0.0013(13) -0.0024(12) 0.0013(13)
N7 0.0178(16) 0.0190(15) 0.0210(15) 0.0014(13) 0.0019(13) -0.0026(14)
N8 0.0268(14) 0.0273(14) 0.0254(14) -0.0015(19) -0.0022(19) -0.0014(13)
N9 0.0142(15) 0.0268(17) 0.0222(16) 0.0020(13) 0.0003(12) 0.0005(13)
O1 0.0190(14) 0.0265(14) 0.0217(14) 0.0041(11) -0.0006(10) -0.0060(11)
O2 0.0180(14) 0.0274(14) 0.0264(13) 0.0101(11) 0.0034(11) 0.0042(11)
O3 0.0203(13) 0.0208(12) 0.0205(13) -0.0013(10) 0.0009(10) 0.0023(10)
O4 0.0177(13) 0.0159(12) 0.0271(14) 0.0040(10) -0.0050(11) -0.0013(11)
O5 0.0287(15) 0.0211(12) 0.0205(13) -0.0012(11) 0.0048(11) -0.0022(12)
O6 0.0290(14) 0.0259(13) 0.0266(14) -0.0038(12) -0.0056(13) 0.0007(12)
O7 0.0366(16) 0.0357(14) 0.0236(15) 0.0137(13) 0.0012(13) -0.0087(13)
O8 0.0251(15) 0.0218(13) 0.0324(15) -0.0097(12) -0.0121(12) 0.0068(12)
C1 0.0127(16) 0.0191(15) 0.0202(18) -0.0012(14) 0.0016(14) 0.0025(13)
C3 0.019(2) 0.032(2) 0.030(2) 0.0064(17) -0.0026(16) 0.0092(17)
C4 0.025(2) 0.0208(19) 0.025(2) 0.0051(16) -0.0026(17) 0.0094(17)
C5 0.024(2) 0.0172(18) 0.0168(18) 0.0004(14) -0.0012(15) -0.0003(17)
C6 0.018(2) 0.0172(19) 0.0152(17) -0.0008(14) 0.0014(15) -0.0001(14)
C7 0.0167(18) 0.0194(17) 0.0205(18) 0.0053(14) 0.0008(14) 0.0020(14)
C8 0.023(2) 0.0208(18) 0.0251(19) 0.0046(15) 0.0029(16) 0.0008(16)
C9 0.0177(18) 0.0232(19) 0.0265(19) 0.0057(15) 0.0029(15) -0.0052(15)
C10 0.0110(16) 0.0159(16) 0.0199(17) 0.0056(14) 0.0012(14) 0.0020(14)
C11 0.0138(17) 0.0188(17) 0.0158(16) -0.0013(13) 0.0033(14) -0.0003(14)
C12 0.0158(17) 0.0172(16) 0.0138(15) -0.0003(13) -0.0028(14) 0.0047(14)
C13 0.0124(17) 0.0138(16) 0.0230(18) 0.0042(14) 0.0017(14) -0.0016(13)

loop_
_atom_type_symbol
_atom_type_description
_atom_type_scat_dispersion_real
_atom_type_scat_dispersion_imag
_atom_type_scat_source
C C 0.0033 0.0016 'International Tables Vol C Tables 4.2.6.8 and 6.1.1.4'
H H 0.0000 0.0000 'International Tables Vol C Tables 4.2.6.8 and 6.1.1.4'
N N 0.0061 0.0033 'International Tables Vol C Tables 4.2.6.8 and 6.1.1.4'
O O 0.0106 0.0060 'International Tables Vol C Tables 4.2.6.8 and 6.1.1.4'
Ru Ru -1.2594 0.8363 'International Tables Vol C Tables 4.2.6.8 and 6.1.1.4'
Eu Eu -0.1578 3.6682 'International Tables Vol C Tables 4.2.6.8 and 6.1.1.4'

loop_
_geom_angle_atom_site_label_1
_geom_angle_atom_site_label_2
_geom_angle_atom_site_label_3
_geom_angle
_geom_angle_site_symmetry_1
_geom_angle_site_symmetry_3
_geom_angle_publ_flag
C11 Ru1 C12 89.93(13) . . ?
C11 Ru1 C10 93.20(14) . . ?
C12 Ru1 C10 89.76(14) . . ?
C11 Ru1 C13 85.99(14) . . ?
C12 Ru1 C13 91.18(13) . . ?
C10 Ru1 C13 178.76(14) . . ?
C11 Ru1 N1 172.14(13) . . ?
C12 Ru1 N1 97.82(12) . . ?
C10 Ru1 N1 88.19(12) . . ?
C13 Ru1 N1 92.49(12) . . ?
C11 Ru1 N3 95.06(13) . . ?
C12 Ru1 N3 174.24(13) . . ?
C10 Ru1 N3 87.09(12) . . ?
C13 Ru1 N3 92.04(12) . . ?
N1 Ru1 N3 77.27(11) . . ?
O2 Eu2 O8 75.27(9) . . ?
O2 Eu2 O1 140.99(8) . . ?
O8 Eu2 O1 85.52(9) . . ?
O2 Eu2 O4 71.21(8) . . ?
O8 Eu2 O4 73.11(9) . . ?
O1 Eu2 O4 70.83(9) . . ?
O2 Eu2 N6 126.03(9) . . ?
O8 Eu2 N6 72.65(10) . . ?
O1 Eu2 N6 77.47(9) . . ?
O4 Eu2 N6 134.50(9) . . ?
O2 Eu2 O5 77.95(9) . . ?
O8 Eu2 O5 122.45(9) . . ?
O1 Eu2 O5 139.92(9) . . ?
O4 Eu2 O5 140.28(9) . . ?
N6 Eu2 O5 84.14(10) . . ?
O2 Eu2 N7 84.75(10) . 2_675 ?
O8 Eu2 N7 145.36(10) . 2_675 ?
O1 Eu2 N7 93.07(9) . 2_675 ?
O4 Eu2 N7 73.78(9) . 2_675 ?
N6 Eu2 N7 140.74(10) . 2_675 ?
O5 Eu2 N7 79.13(9) . 2_675 ?
O2 Eu2 O3 139.25(8) . . ?
O8 Eu2 O3 140.19(9) . . ?
O1 Eu2 O3 74.43(8) . . ?
O4 Eu2 O3 128.30(8) . . ?
N6 Eu2 O3 69.63(9) . . ?
O5 Eu2 O3 65.81(8) . . ?
N7 Eu2 O3 71.12(9) 2_675 . ?
O2 Eu2 O6 63.72(8) . . ?
O8 Eu2 O6 74.67(9) . . ?
O1 Eu2 O6 142.63(8) . . ?
O4 Eu2 O6 129.58(8) . . ?
N6 Eu2 O6 66.57(9) . . ?
O5 Eu2 O6 47.80(8) . . ?
N7 Eu2 O6 121.12(10) 2_675 . ?
O3 Eu2 O6 101.07(8) . . ?
O2 Eu2 N9 72.32(8) . . ?
O8 Eu2 N9 98.81(9) . . ?
O1 Eu2 N9 145.25(8) . . ?
O4 Eu2 N9 143.50(8) . . ?
N6 Eu2 N9 71.17(9) . . ?
O5 Eu2 N9 23.93(8) . . ?
N7 Eu2 N9 101.69(9) 2_675 . ?
O3 Eu2 N9 80.84(8) . . ?
O6 Eu2 N9 24.29(8) . . ?
O2 Eu2 H81 59.5 . . ?
O8 Eu2 H81 15.9 . . ?
O1 Eu2 H81 97.5 . . ?
O4 Eu2 H81 67.7 . . ?
N6 Eu2 H81 85.5 . . ?
O5 Eu2 H81 116.4 . . ?
N7 Eu2 H81 133.7 2_675 . ?
O3 Eu2 H81 154.9 . . ?
O6 Eu2 H81 70.7 . . ?
N9 Eu2 H81 94.7 . . ?
C5 N1 C1 116.7(3) . . ?
C5 N1 Ru1 127.4(3) . . ?
C1 N1 Ru1 115.7(2) . . ?
C1 N2 C3 116.4(3) . . ?
C6 N3 C7 116.7(3) . . ?
C6 N3 Ru1 116.1(2) . . ?
C7 N3 Ru1 127.0(2) . . ?
C6 N4 C9 116.4(3) . . ?
C11 N6 Eu2 160.9(3) . . ?
C12 N7 Eu2 154.8(3) . 2_674 ?
O6 N9 O7 122.9(3) . . ?
O6 N9 O5 118.1(3) . . ?
O7 N9 O5 119.0(3) . . ?
O6 N9 Eu2 66.61(18) . . ?
O7 N9 Eu2 163.8(2) . . ?
O5 N9 Eu2 53.06(17) . . ?
Eu2 O1 H11 116.7 . . ?
Eu2 O1 H12 121.7 . . ?
H11 O1 H12 100.3 . . ?
Eu2 O2 H22 128.7 . . ?
Eu2 O2 H21 122.9 . . ?
H22 O2 H21 104.2 . . ?
Eu2 O3 H31 120.1 . . ?
Eu2 O3 H32 112.7 . . ?
H31 O3 H32 104.0 . . ?
Eu2 O4 H41 127.9 . . ?
Eu2 O4 H42 127.9 . . ?
H41 O4 H42 104.1 . . ?
N9 O5 Eu2 103.0(2) . . ?
N9 O6 Eu2 89.1(2) . . ?
Eu2 O8 H81 111.2 . . ?
Eu2 O8 H82 125.6 . . ?
H81 O8 H82 106.9 . . ?
N2 C1 N1 125.8(3) . . ?
N2 C1 C6 118.9(3) . . ?
N1 C1 C6 115.2(3) . . ?
N2 C3 C4 122.1(4) . . ?
N2 C3 H3 119.0 . . ?
C4 C3 H3 119.0 . . ?
C5 C4 C3 118.1(4) . . ?
C5 C4 H4 120.9 . . ?
C3 C4 H4 120.9 . . ?
N1 C5 C4 120.9(4) . . ?
N1 C5 H5 119.6 . . ?
C4 C5 H5 119.6 . . ?
N4 C6 N3 126.0(3) . . ?
N4 C6 C1 118.6(4) . . ?
N3 C6 C1 115.4(3) . . ?
N3 C7 C8 121.2(3) . . ?
N3 C7 H7 119.4 . . ?
C8 C7 H7 119.4 . . ?
C7 C8 C9 118.0(3) . . ?
C7 C8 H8 121.0 . . ?
C9 C8 H8 121.0 . . ?
N4 C9 C8 121.7(3) . . ?
N4 C9 H9 119.1 . . ?
C8 C9 H9 119.1 . . ?
N5 C10 Ru1 176.7(3) . . ?
N6 C11 Ru1 174.8(3) . . ?
N7 C12 Ru1 177.3(3) . . ?
N8 C13 Ru1 176.3(3) . . ?

loop_
_geom_bond_atom_site_label_1
_geom_bond_atom_site_label_2
_geom_bond_distance
_geom_bond_site_symmetry_2
_geom_bond_publ_flag
Ru1 C11 1.968(4) . ?
Ru1 C12 1.982(4) . ?
Ru1 C10 2.037(4) . ?
Ru1 C13 2.052(4) . ?
Ru1 N1 2.116(3) . ?
Ru1 N3 2.117(3) . ?
Eu2 O2 2.375(3) . ?
Eu2 O8 2.407(3) . ?
Eu2 O1 2.438(3) . ?
Eu2 O4 2.444(2) . ?
Eu2 N6 2.449(3) . ?
Eu2 O5 2.479(3) . ?
Eu2 N7 2.494(3) 2_675 ?
Eu2 O3 2.577(3) . ?
Eu2 O6 2.774(3) . ?
Eu2 N9 3.022(3) . ?
Eu2 H81 2.8139 . ?
N1 C5 1.349(5) . ?
N1 C1 1.353(4) . ?
N2 C1 1.325(5) . ?
N2 C3 1.344(5) . ?
N3 C6 1.341(5) . ?
N3 C7 1.347(4) . ?
N4 C6 1.328(5) . ?
N4 C9 1.343(5) . ?
N5 C10 1.148(5) . ?
N6 C11 1.166(4) . ?
N7 C12 1.159(5) . ?
N7 Eu2 2.494(3) 2_674 ?
N8 C13 1.152(5) . ?
N9 O6 1.243(4) . ?
N9 O7 1.249(4) . ?
N9 O5 1.258(4) . ?
O1 H11 0.8589 . ?
O1 H12 0.8446 . ?
O2 H22 0.8313 . ?
O2 H21 0.8316 . ?
O3 H31 0.8301 . ?
O3 H32 0.8391 . ?
O4 H41 0.8181 . ?
O4 H42 0.8471 . ?
O8 H81 0.8270 . ?
O8 H82 0.8121 . ?
C1 C6 1.491(5) . ?
C3 C4 1.376(6) . ?
C3 H3 0.9500 . ?
C4 C5 1.374(5) . ?
C4 H4 0.9500 . ?
C5 H5 0.9500 . ?
C7 C8 1.369(5) . ?
C7 H7 0.9500 . ?
C8 C9 1.379(5) . ?
C8 H8 0.9500 . ?
C9 H9 0.9500 . ?
